data_7251484
loop_
_publ_author_name
'Alfuth, Jan'
'Chojnacki, Jaros\/law'
'Po\/lo\'nski, Tadeusz'
'Olszewska, Teresa'

_publ_section_title
;
 Structural diversity of supramolecular networks composed of
 2,1,3-chalcogenadiazole silver(i) complexes: the role of chalcogen
 bonding in molecular self--assembly
;
_journal_issue 7
_journal_name_full CrystEngComm
_journal_page_first 1206
_journal_page_last 1214
_journal_paper_doi 10.1039/D5CE00963D
_journal_volume 28
_journal_year 2026
_chemical_formula_moiety 'C30 H18 Ag3 N9 O9 S3'
_chemical_formula_sum 'C30 H18 Ag3 N9 O9 S3'
_chemical_formula_weight 1068.32
_space_group_crystal_system monoclinic
_space_group_IT_number 14
_space_group_name_Hall '-P 2ybc'
_space_group_name_H-M_alt 'P 1 21/c 1'
_atom_sites_solution_hydrogens geom
_audit_creation_date 2025-09-01
_audit_creation_method
;
Olex2 1.2
(compiled 2018.05.29 svn.r3508 for OlexSys, GUI svn.r5506)
;
_audit_update_record
;
2025-09-04 deposited with the CCDC.	2026-01-05 downloaded from the CCDC.
;
_cell_angle_alpha 90
_cell_angle_beta 101.474(5)
_cell_angle_gamma 90
_cell_formula_units_Z 4
_cell_length_a 6.7953(4)
_cell_length_b 35.947(2)
_cell_length_c 13.5656(8)
_cell_measurement_reflns_used 17690
_cell_measurement_temperature 120
_cell_measurement_theta_max 27.98
_cell_measurement_theta_min 2.29
_cell_volume 3247.5(3)
_computing_cell_refinement
;
X-Area Recipe 2.0.2 (STOE, 2024)
;
_computing_data_collection
;
X-Area WinXpose 2.0.29.0 (STOE, 2023)
;
_computing_data_reduction
;
X-Area Integrate 2.5.18.0 (STOE, 2024)
X-Area LANA 2.8.4 (STOE, 2024)
;
_computing_molecular_graphics 'Olex2 (Dolomanov et al., 2009)'
_computing_publication_material 'Olex2 (Dolomanov et al., 2009)'
_computing_structure_refinement 'ShelXL (Sheldrick, 2015)'
_computing_structure_solution 'SHELXT  (Sheldrick, 2015)'
_diffrn_ambient_temperature 120.0
_diffrn_detector_area_resol_mean 6.67
_diffrn_detector_type 'STOE Imaging Plate'
_diffrn_measured_fraction_theta_full 0.999
_diffrn_measured_fraction_theta_max 0.995
_diffrn_measurement_details
;
 730 frames, detector distance = 100 mm
;
_diffrn_measurement_device '2-circle diffractometer'
_diffrn_measurement_device_type 'STOE IPDS 2T'
_diffrn_measurement_method 'rotation method, \w scans'
_diffrn_radiation_type MoK\a
_diffrn_radiation_wavelength 0.71073
_diffrn_reflns_av_R_equivalents 0.0261
_diffrn_reflns_av_unetI/netI 0.0134
_diffrn_reflns_Laue_measured_fraction_full 0.999
_diffrn_reflns_Laue_measured_fraction_max 0.995
_diffrn_reflns_limit_h_max 9
_diffrn_reflns_limit_h_min -9
_diffrn_reflns_limit_k_max 49
_diffrn_reflns_limit_k_min -49
_diffrn_reflns_limit_l_max 18
_diffrn_reflns_limit_l_min -18
_diffrn_reflns_number 52427
_diffrn_reflns_point_group_measured_fraction_full 0.999
_diffrn_reflns_point_group_measured_fraction_max 0.995
_diffrn_reflns_theta_full 25.242
_diffrn_reflns_theta_max 29.218
_diffrn_reflns_theta_min 1.633
_exptl_absorpt_coefficient_mu 2.057
_exptl_absorpt_correction_T_max 0.6982
_exptl_absorpt_correction_T_min 0.3879
_exptl_absorpt_correction_type multi-scan
_exptl_absorpt_process_details
;
STOE X-Red32, absorption correction by Gaussian integration, analogous to
P. Coppens in: F. R. Ahmed (Editor), "Crystallographic Computing", Munksgaard,
Copenhagen (1970), 255 - 270. Afterwards scaling of reflection intensities was
performed within STOE LANA. J. Koziskova, F. Hahn, J. Richter, J. Kozisek, Acta
Chimica Slovaca, vol. 9, no. 2, 2016, pp. 136 - 140.
Finally a spherical absorption correction was done within STOE LANA.
;
_exptl_crystal_colour red
_exptl_crystal_colour_primary red
_exptl_crystal_density_diffrn 2.185
_exptl_crystal_density_method 'not measured'
_exptl_crystal_description prism
_exptl_crystal_F_000 2088
_exptl_crystal_size_rad 0.020
_refine_diff_density_max 0.652
_refine_diff_density_min -1.357
_refine_diff_density_rms 0.124
_refine_ls_extinction_method none
_refine_ls_goodness_of_fit_ref 1.091
_refine_ls_hydrogen_treatment constr
_refine_ls_matrix_type full
_refine_ls_number_parameters 487
_refine_ls_number_reflns 8793
_refine_ls_number_restraints 0
_refine_ls_restrained_S_all 1.091
_refine_ls_R_factor_all 0.0433
_refine_ls_R_factor_gt 0.0365
_refine_ls_shift/su_max 0.001
_refine_ls_shift/su_mean 0.000
_refine_ls_structure_factor_coef Fsqd
_refine_ls_weighting_details 'w=1/[\s^2^(Fo^2^)+(0.0436P)^2^+9.8578P] where P=(Fo^2^+2Fc^2^)/3'
_refine_ls_weighting_scheme calc
_refine_ls_wR_factor_gt 0.0933
_refine_ls_wR_factor_ref 0.1003
_reflns_Friedel_coverage 0.000
_reflns_number_gt 7720
_reflns_number_total 8793
_reflns_threshold_expression 'I > 2\s(I)'
_cod_data_source_file d5ce00963d2.cif
_cod_data_source_block 5a
_cod_depositor_comments 'Adding full bibliography for 7251474--7251487.cif.'
_cod_database_code 7251484
_shelx_shelxl_version_number 2018/3
_shelx_space_group_comment
;
The symmetry employed for this shelxl refinement is uniquely defined
by the following loop, which should always be used as a source of
symmetry information in preference to the above space-group names.
They are only intended as comments.
;
_olex2_refinement_description
;
1. Fixed Uiso
 At 1.2 times of:
  All C(H) groups
2.a Aromatic/amide H refined with riding coordinates:
 C2(H2), C4(H4), C5(H5), C6(H6), C7(H7), C9(H9), C12(H12), C14(H14), C15(H15),
 C16(H16), C17(H17), C19(H19), C23(H23), C25(H25), C26(H26), C27(H27), C28(H28),
  C30(H30)
;
_olex2_submission_special_instructions 'No special instructions were received'

loop_
_space_group_symop_operation_xyz
'x, y, z'
'-x, y+1/2, -z+1/2'
'-x, -y, -z'
'x, -y-1/2, z-1/2'

loop_
_atom_site_label
_atom_site_type_symbol
_atom_site_fract_x
_atom_site_fract_y
_atom_site_fract_z
_atom_site_U_iso_or_equiv
_atom_site_adp_type
_atom_site_occupancy
_atom_site_site_symmetry_order
_atom_site_calc_flag
_atom_site_refinement_flags_posn
_atom_site_refinement_flags_adp
_atom_site_refinement_flags_occupancy
_atom_site_disorder_assembly
_atom_site_disorder_group
Ag1 Ag 0.33579(4) 0.24739(2) 0.22557(2) 0.02850(7) Uani 1 1 d . . . . .
S1 S 0.34887(12) 0.26051(2) -0.02436(5) 0.02198(14) Uani 1 1 d . . . . .
O1 O 0.5959(4) 0.20208(7) 0.3268(2) 0.0364(6) Uani 1 1 d . . . . .
O2 O 0.3005(4) 0.17826(8) 0.3187(2) 0.0358(6) Uani 1 1 d . . . . .
O3 O 0.5654(6) 0.14329(8) 0.3582(2) 0.0505(8) Uani 1 1 d . . . . .
N1 N 0.3418(4) 0.23137(7) 0.06535(19) 0.0211(5) Uani 1 1 d . . . . .
N2 N 0.2926(4) 0.23294(8) -0.12045(19) 0.0230(5) Uani 1 1 d . . . . .
N7 N 0.4872(5) 0.17403(8) 0.3354(2) 0.0292(6) Uani 1 1 d . . . . .
C1 C 0.2916(4) 0.19742(8) 0.0225(2) 0.0195(5) Uani 1 1 d . . . . .
C2 C 0.2700(4) 0.16413(8) 0.0735(2) 0.0200(5) Uani 1 1 d . . . . .
H2 H 0.289932 0.163525 0.144800 0.024 Uiso 1 1 calc R . . . .
C3 C 0.2187(4) 0.13209(8) 0.0169(2) 0.0206(5) Uani 1 1 d . . . . .
C4 C 0.1972(5) 0.09718(9) 0.0645(3) 0.0251(6) Uani 1 1 d . . . . .
H4 H 0.216912 0.096198 0.135799 0.030 Uiso 1 1 calc R . . . .
C5 C 0.1492(5) 0.06527(9) 0.0104(3) 0.0281(6) Uani 1 1 d . . . . .
H5 H 0.134599 0.042533 0.043939 0.034 Uiso 1 1 calc R . . . .
C6 C 0.1209(5) 0.06622(10) -0.0971(3) 0.0292(7) Uani 1 1 d . . . . .
H6 H 0.090532 0.043914 -0.134646 0.035 Uiso 1 1 calc R . . . .
C7 C 0.1372(5) 0.09880(9) -0.1460(2) 0.0260(6) Uani 1 1 d . . . . .
H7 H 0.115060 0.098885 -0.217354 0.031 Uiso 1 1 calc R . . . .
C8 C 0.1869(4) 0.13299(9) -0.0924(2) 0.0217(5) Uani 1 1 d . . . . .
C9 C 0.2066(4) 0.16639(9) -0.1429(2) 0.0219(6) Uani 1 1 d . . . . .
H9 H 0.183306 0.167281 -0.214306 0.026 Uiso 1 1 calc R . . . .
C10 C 0.2616(4) 0.19831(8) -0.0853(2) 0.0207(5) Uani 1 1 d . . . . .
Ag2 Ag 0.65274(4) 0.40955(2) 0.28664(2) 0.02611(7) Uani 1 1 d . . . . .
Ag3 Ag 0.70217(4) 0.42052(2) 0.79198(2) 0.02668(7) Uani 1 1 d . . . . .
S2 S 0.66101(11) 0.42911(2) 0.53701(5) 0.02060(14) Uani 1 1 d . . . . .
S3 S 0.70655(12) 0.39819(2) 1.03694(5) 0.02237(14) Uani 1 1 d . . . . .
O4 O 0.3547(7) 0.31223(9) 0.1388(2) 0.0624(11) Uani 1 1 d . . . . .
O5 O 0.6548(6) 0.33591(12) 0.2000(3) 0.0667(11) Uani 1 1 d . . . . .
O6 O 0.3907(4) 0.36966(7) 0.1826(2) 0.0364(6) Uani 1 1 d . . . . .
O7 O 0.4153(4) 0.46233(7) 0.25975(18) 0.0320(5) Uani 1 1 d . . . . .
O8 O 0.6347(5) 0.48647(9) 0.3803(2) 0.0441(7) Uani 1 1 d . . . . .
O9 O 0.3664(7) 0.51776(8) 0.3101(2) 0.0589(10) Uani 1 1 d . . . . .
N3 N 0.6773(4) 0.39818(7) 0.45270(19) 0.0210(5) Uani 1 1 d . . . . .
N4 N 0.7155(4) 0.40329(7) 0.63702(19) 0.0210(5) Uani 1 1 d . . . . .
N5 N 0.6988(4) 0.42998(7) 0.95131(19) 0.0207(5) Uani 1 1 d . . . . .
N6 N 0.7564(4) 0.42370(7) 1.1365(2) 0.0231(5) Uani 1 1 d . . . . .
N8 N 0.4681(6) 0.33833(9) 0.1739(2) 0.0348(7) Uani 1 1 d . . . . .
N9 N 0.4748(5) 0.48940(8) 0.3175(2) 0.0318(6) Uani 1 1 d . . . . .
C11 C 0.7271(4) 0.36510(8) 0.4998(2) 0.0192(5) Uani 1 1 d . . . . .
C12 C 0.7518(4) 0.33095(9) 0.4538(2) 0.0206(5) Uani 1 1 d . . . . .
H12 H 0.733968 0.328975 0.382783 0.025 Uiso 1 1 calc R . . . .
C13 C 0.8033(4) 0.29990(8) 0.5154(2) 0.0214(5) Uani 1 1 d . . . . .
C14 C 0.8254(5) 0.26388(9) 0.4730(3) 0.0258(6) Uani 1 1 d . . . . .
H14 H 0.806264 0.261283 0.402083 0.031 Uiso 1 1 calc R . . . .
C15 C 0.8733(5) 0.23330(9) 0.5327(3) 0.0307(7) Uani 1 1 d . . . . .
H15 H 0.886586 0.209730 0.503004 0.037 Uiso 1 1 calc R . . . .
C16 C 0.9033(5) 0.23666(9) 0.6394(3) 0.0295(7) Uani 1 1 d . . . . .
H16 H 0.935684 0.215177 0.680172 0.035 Uiso 1 1 calc R . . . .
C17 C 0.8864(5) 0.27026(9) 0.6838(3) 0.0261(6) Uani 1 1 d . . . . .
H17 H 0.909544 0.271918 0.755100 0.031 Uiso 1 1 calc R . . . .
C18 C 0.8342(4) 0.30306(8) 0.6243(2) 0.0213(5) Uani 1 1 d . . . . .
C19 C 0.8080(4) 0.33718(8) 0.6697(2) 0.0208(5) Uani 1 1 d . . . . .
H19 H 0.827203 0.339334 0.740809 0.025 Uiso 1 1 calc R . . . .
C20 C 0.7525(4) 0.36815(8) 0.6072(2) 0.0197(5) Uani 1 1 d . . . . .
C21 C 0.7361(4) 0.46332(8) 0.9991(2) 0.0198(5) Uani 1 1 d . . . . .
C22 C 0.7710(4) 0.45966(9) 1.1067(2) 0.0215(5) Uani 1 1 d . . . . .
C23 C 0.8134(5) 0.49077(9) 1.1695(2) 0.0223(6) Uani 1 1 d . . . . .
H23 H 0.839142 0.488218 1.240646 0.027 Uiso 1 1 calc R . . . .
C24 C 0.8167(5) 0.52554(9) 1.1246(2) 0.0225(6) Uani 1 1 d . . . . .
C25 C 0.8580(5) 0.55832(9) 1.1856(2) 0.0259(6) Uani 1 1 d . . . . .
H25 H 0.887978 0.556079 1.256783 0.031 Uiso 1 1 calc R . . . .
C26 C 0.8546(5) 0.59273(9) 1.1425(3) 0.0282(6) Uani 1 1 d . . . . .
H26 H 0.879031 0.614172 1.184041 0.034 Uiso 1 1 calc R . . . .
C27 C 0.8150(5) 0.59684(9) 1.0358(3) 0.0276(6) Uani 1 1 d . . . . .
H27 H 0.813313 0.620944 1.006912 0.033 Uiso 1 1 calc R . . . .
C28 C 0.7794(5) 0.56621(9) 0.9747(2) 0.0235(6) Uani 1 1 d . . . . .
H28 H 0.754785 0.569367 0.903758 0.028 Uiso 1 1 calc R . . . .
C29 C 0.7786(4) 0.52939(8) 1.0160(2) 0.0211(5) Uani 1 1 d . . . . .
C30 C 0.7395(4) 0.49827(8) 0.9536(2) 0.0201(5) Uani 1 1 d . . . . .
H30 H 0.716010 0.500702 0.882479 0.024 Uiso 1 1 calc R . . . .

loop_
_atom_site_aniso_label
_atom_site_aniso_U_11
_atom_site_aniso_U_22
_atom_site_aniso_U_33
_atom_site_aniso_U_23
_atom_site_aniso_U_13
_atom_site_aniso_U_12
Ag1 0.04698(16) 0.02379(12) 0.01552(11) -0.00109(8) 0.00814(10) 0.00329(10)
S1 0.0290(4) 0.0212(3) 0.0159(3) -0.0004(2) 0.0051(3) -0.0028(3)
O1 0.0371(14) 0.0300(13) 0.0426(15) -0.0082(11) 0.0091(11) -0.0023(10)
O2 0.0389(14) 0.0328(13) 0.0352(13) -0.0017(11) 0.0060(11) -0.0040(11)
O3 0.087(2) 0.0326(14) 0.0375(15) 0.0130(12) 0.0257(16) 0.0287(15)
N1 0.0220(11) 0.0208(12) 0.0207(11) -0.0002(9) 0.0044(9) -0.0001(9)
N2 0.0267(12) 0.0243(13) 0.0180(11) -0.0009(10) 0.0046(9) -0.0020(10)
N7 0.0461(17) 0.0240(13) 0.0178(12) -0.0005(10) 0.0069(11) 0.0028(12)
C1 0.0180(12) 0.0231(14) 0.0174(12) -0.0012(10) 0.0034(10) 0.0011(10)
C2 0.0208(13) 0.0231(14) 0.0160(12) 0.0006(10) 0.0031(10) 0.0014(10)
C3 0.0185(12) 0.0221(14) 0.0219(13) 0.0001(11) 0.0056(10) 0.0008(10)
C4 0.0235(14) 0.0249(15) 0.0268(15) 0.0042(12) 0.0045(11) 0.0016(11)
C5 0.0254(15) 0.0216(14) 0.0377(18) 0.0031(13) 0.0076(13) 0.0001(11)
C6 0.0249(15) 0.0266(15) 0.0370(18) -0.0074(13) 0.0084(13) -0.0037(12)
C7 0.0240(14) 0.0270(15) 0.0259(15) -0.0069(12) 0.0025(11) -0.0024(12)
C8 0.0195(13) 0.0240(14) 0.0217(13) -0.0022(11) 0.0044(10) 0.0002(10)
C9 0.0225(13) 0.0258(14) 0.0172(12) -0.0018(11) 0.0038(10) 0.0007(11)
C10 0.0207(13) 0.0237(14) 0.0183(13) -0.0013(11) 0.0056(10) -0.0005(10)
Ag2 0.04169(14) 0.02174(12) 0.01561(11) 0.00124(8) 0.00743(9) 0.00182(9)
Ag3 0.03953(14) 0.02592(13) 0.01539(11) -0.00199(8) 0.00742(9) 0.00155(9)
S2 0.0248(3) 0.0214(3) 0.0158(3) 0.0011(2) 0.0046(3) 0.0026(3)
S3 0.0295(4) 0.0211(3) 0.0169(3) -0.0004(3) 0.0055(3) -0.0021(3)
O4 0.128(3) 0.0304(15) 0.0345(15) -0.0105(12) 0.0290(19) -0.0295(18)
O5 0.074(3) 0.077(3) 0.0468(19) -0.0024(18) 0.0078(18) 0.037(2)
O6 0.0509(16) 0.0249(12) 0.0324(13) 0.0009(10) 0.0057(11) -0.0023(11)
O7 0.0432(14) 0.0270(12) 0.0247(11) -0.0008(9) 0.0042(10) 0.0014(10)
O8 0.0599(19) 0.0434(16) 0.0249(13) 0.0012(11) -0.0010(12) -0.0133(14)
O9 0.119(3) 0.0315(15) 0.0287(14) 0.0044(11) 0.0198(17) 0.0343(18)
N3 0.0205(11) 0.0238(12) 0.0187(11) -0.0001(9) 0.0037(9) 0.0001(9)
N4 0.0241(12) 0.0200(11) 0.0195(11) 0.0004(9) 0.0060(9) 0.0020(9)
N5 0.0237(12) 0.0213(12) 0.0171(11) -0.0020(9) 0.0037(9) -0.0014(9)
N6 0.0274(13) 0.0227(12) 0.0192(12) -0.0015(9) 0.0043(10) -0.0011(10)
N8 0.059(2) 0.0275(14) 0.0198(13) -0.0002(11) 0.0115(13) 0.0021(14)
N9 0.0571(19) 0.0216(13) 0.0185(12) 0.0016(10) 0.0120(12) 0.0017(12)
C11 0.0188(12) 0.0222(13) 0.0163(12) -0.0010(10) 0.0028(10) -0.0017(10)
C12 0.0204(13) 0.0249(14) 0.0167(12) -0.0012(11) 0.0044(10) 0.0003(10)
C13 0.0193(12) 0.0208(13) 0.0241(14) -0.0029(11) 0.0043(10) -0.0021(10)
C14 0.0224(14) 0.0242(15) 0.0299(16) -0.0050(12) 0.0027(12) -0.0010(11)
C15 0.0265(15) 0.0215(15) 0.0421(19) -0.0020(14) 0.0021(14) 0.0003(12)
C16 0.0255(15) 0.0229(15) 0.0390(18) 0.0040(13) 0.0037(13) 0.0011(12)
C17 0.0243(14) 0.0250(15) 0.0284(15) 0.0052(12) 0.0034(12) 0.0006(11)
C18 0.0188(12) 0.0218(14) 0.0232(14) 0.0027(11) 0.0041(10) -0.0008(10)
C19 0.0210(13) 0.0237(14) 0.0180(12) 0.0017(11) 0.0044(10) 0.0009(10)
C20 0.0195(12) 0.0229(14) 0.0163(12) 0.0002(10) 0.0030(10) 0.0019(10)
C21 0.0190(12) 0.0234(14) 0.0174(12) -0.0015(10) 0.0045(10) 0.0004(10)
C22 0.0225(13) 0.0243(14) 0.0177(13) 0.0002(11) 0.0039(10) 0.0009(11)
C23 0.0262(14) 0.0242(14) 0.0163(12) -0.0026(11) 0.0040(11) -0.0007(11)
C24 0.0229(13) 0.0239(14) 0.0209(13) -0.0027(11) 0.0045(11) 0.0022(11)
C25 0.0279(15) 0.0257(15) 0.0230(14) -0.0056(12) 0.0029(12) 0.0009(12)
C26 0.0281(15) 0.0237(15) 0.0321(16) -0.0064(13) 0.0041(13) 0.0009(12)
C27 0.0253(14) 0.0214(14) 0.0344(17) 0.0002(12) 0.0017(12) 0.0014(11)
C28 0.0232(13) 0.0231(14) 0.0237(14) 0.0006(11) 0.0039(11) 0.0021(11)
C29 0.0186(12) 0.0229(14) 0.0215(13) -0.0001(11) 0.0030(10) 0.0011(10)
C30 0.0229(13) 0.0205(13) 0.0172(12) -0.0001(10) 0.0050(10) 0.0013(10)

loop_
_atom_type_symbol
_atom_type_description
_atom_type_scat_dispersion_real
_atom_type_scat_dispersion_imag
_atom_type_scat_source
C C 0.0033 0.0016 'International Tables Vol C Tables 4.2.6.8 and 6.1.1.4'
H H 0.0000 0.0000 'International Tables Vol C Tables 4.2.6.8 and 6.1.1.4'
Ag Ag -0.8971 1.1015 'International Tables Vol C Tables 4.2.6.8 and 6.1.1.4'
N N 0.0061 0.0033 'International Tables Vol C Tables 4.2.6.8 and 6.1.1.4'
O O 0.0106 0.0060 'International Tables Vol C Tables 4.2.6.8 and 6.1.1.4'
S S 0.1246 0.1234 'International Tables Vol C Tables 4.2.6.8 and 6.1.1.4'

loop_
_exptl_crystal_face_index_h
_exptl_crystal_face_index_k
_exptl_crystal_face_index_l
_exptl_crystal_face_perp_dist
0 4 1 0.0650
3 5 1 0.1190
0 5 -3 0.1610
-1 -4 1 0.0880
-1 -6 2 0.1270
0 -4 -1 0.0580
-1 4 -3 0.1800

loop_
_geom_angle_atom_site_label_1
_geom_angle_atom_site_label_2
_geom_angle_atom_site_label_3
_geom_angle
_geom_angle_site_symmetry_1
_geom_angle_site_symmetry_3
_geom_angle_publ_flag
N1 Ag1 O1 102.06(9) . . ?
N1 Ag1 N2 172.89(9) . 4_566 ?
N2 Ag1 O1 84.72(9) 4_566 . ?
N1 S1 N2 99.89(14) . . ?
N7 O1 Ag1 101.5(2) . . ?
S1 N1 Ag1 124.72(14) . . ?
C1 N1 Ag1 125.9(2) . . ?
C1 N1 S1 107.6(2) . . ?
S1 N2 Ag1 119.63(14) . 4_565 ?
C10 N2 Ag1 131.3(2) . 4_565 ?
C10 N2 S1 107.8(2) . . ?
O2 N7 O1 118.3(3) . . ?
O3 N7 O1 120.2(3) . . ?
O3 N7 O2 121.5(3) . . ?
N1 C1 C2 126.4(3) . . ?
N1 C1 C10 112.7(3) . . ?
C2 C1 C10 120.9(3) . . ?
C1 C2 H2 120.9 . . ?
C3 C2 C1 118.2(3) . . ?
C3 C2 H2 120.9 . . ?
C2 C3 C4 120.9(3) . . ?
C2 C3 C8 121.0(3) . . ?
C4 C3 C8 118.1(3) . . ?
C3 C4 H4 119.1 . . ?
C5 C4 C3 121.9(3) . . ?
C5 C4 H4 119.1 . . ?
C4 C5 H5 120.1 . . ?
C4 C5 C6 119.7(3) . . ?
C6 C5 H5 120.1 . . ?
C5 C6 H6 119.7 . . ?
C7 C6 C5 120.6(3) . . ?
C7 C6 H6 119.7 . . ?
C6 C7 H7 119.2 . . ?
C6 C7 C8 121.7(3) . . ?
C8 C7 H7 119.2 . . ?
C7 C8 C3 118.0(3) . . ?
C9 C8 C3 120.5(3) . . ?
C9 C8 C7 121.5(3) . . ?
C8 C9 H9 120.9 . . ?
C10 C9 C8 118.1(3) . . ?
C10 C9 H9 120.9 . . ?
N2 C10 C1 112.1(3) . . ?
N2 C10 C9 126.7(3) . . ?
C9 C10 C1 121.3(3) . . ?
O7 Ag2 O6 89.21(9) . . ?
N3 Ag2 O6 111.25(9) . . ?
N3 Ag2 O7 101.67(9) . . ?
N3 Ag2 N6 158.54(9) . 1_554 ?
N6 Ag2 O6 86.39(9) 1_554 . ?
N6 Ag2 O7 90.31(9) 1_554 . ?
N5 Ag3 N4 172.45(10) . . ?
N3 S2 N4 99.31(14) . . ?
N6 S3 N5 99.81(14) . . ?
N8 O6 Ag2 107.6(2) . . ?
N9 O7 Ag2 112.4(2) . . ?
S2 N3 Ag2 125.38(14) . . ?
C11 N3 Ag2 125.9(2) . . ?
C11 N3 S2 108.4(2) . . ?
S2 N4 Ag3 126.04(14) . . ?
C20 N4 Ag3 125.8(2) . . ?
C20 N4 S2 107.8(2) . . ?
S3 N5 Ag3 126.24(14) . . ?
C21 N5 Ag3 124.6(2) . . ?
C21 N5 S3 107.6(2) . . ?
S3 N6 Ag2 123.79(14) . 1_556 ?
C22 N6 Ag2 121.1(2) . 1_556 ?
C22 N6 S3 107.9(2) . . ?
O4 N8 O5 124.8(4) . . ?
O4 N8 O6 118.1(4) . . ?
O5 N8 O6 117.1(4) . . ?
O8 N9 O7 119.2(3) . . ?
O8 N9 O9 123.0(3) . . ?
O9 N9 O7 117.8(3) . . ?
N3 C11 C12 126.7(3) . . ?
N3 C11 C20 112.2(3) . . ?
C12 C11 C20 121.1(3) . . ?
C11 C12 H12 120.9 . . ?
C13 C12 C11 118.2(3) . . ?
C13 C12 H12 120.9 . . ?
C12 C13 C14 121.0(3) . . ?
C12 C13 C18 120.9(3) . . ?
C14 C13 C18 118.1(3) . . ?
C13 C14 H14 119.3 . . ?
C15 C14 C13 121.3(3) . . ?
C15 C14 H14 119.3 . . ?
C14 C15 H15 119.9 . . ?
C14 C15 C16 120.2(3) . . ?
C16 C15 H15 119.9 . . ?
C15 C16 H16 119.5 . . ?
C17 C16 C15 121.0(3) . . ?
C17 C16 H16 119.5 . . ?
C16 C17 H17 119.6 . . ?
C16 C17 C18 120.8(3) . . ?
C18 C17 H17 119.6 . . ?
C17 C18 C13 118.5(3) . . ?
C19 C18 C13 120.7(3) . . ?
C19 C18 C17 120.8(3) . . ?
C18 C19 H19 120.9 . . ?
C18 C19 C20 118.1(3) . . ?
C20 C19 H19 120.9 . . ?
N4 C20 C11 112.3(3) . . ?
N4 C20 C19 126.7(3) . . ?
C19 C20 C11 121.0(3) . . ?
N5 C21 C22 112.4(3) . . ?
N5 C21 C30 126.6(3) . . ?
C30 C21 C22 121.0(3) . . ?
N6 C22 C21 112.4(3) . . ?
N6 C22 C23 126.5(3) . . ?
C23 C22 C21 121.2(3) . . ?
C22 C23 H23 121.0 . . ?
C24 C23 C22 118.0(3) . . ?
C24 C23 H23 121.0 . . ?
C23 C24 C25 120.2(3) . . ?
C23 C24 C29 121.0(3) . . ?
C25 C24 C29 118.8(3) . . ?
C24 C25 H25 119.6 . . ?
C26 C25 C24 120.8(3) . . ?
C26 C25 H25 119.6 . . ?
C25 C26 H26 119.6 . . ?
C25 C26 C27 120.8(3) . . ?
C27 C26 H26 119.6 . . ?
C26 C27 H27 119.8 . . ?
C28 C27 C26 120.4(3) . . ?
C28 C27 H27 119.8 . . ?
C27 C28 H28 119.4 . . ?
C27 C28 C29 121.2(3) . . ?
C29 C28 H28 119.4 . . ?
C28 C29 C24 118.0(3) . . ?
C30 C29 C24 120.9(3) . . ?
C30 C29 C28 121.1(3) . . ?
C21 C30 H30 121.0 . . ?
C29 C30 C21 118.0(3) . . ?
C29 C30 H30 121.0 . . ?

loop_
_geom_bond_atom_site_label_1
_geom_bond_atom_site_label_2
_geom_bond_distance
_geom_bond_site_symmetry_2
_geom_bond_publ_flag
Ag1 O1 2.588(3) . ?
Ag1 N1 2.257(3) . ?
Ag1 N2 2.279(3) 4_566 ?
S1 N1 1.614(3) . ?
S1 N2 1.621(3) . ?
O1 N7 1.269(4) . ?
O2 N7 1.253(4) . ?
O3 N7 1.239(4) . ?
N1 C1 1.365(4) . ?
N2 C10 1.364(4) . ?
C1 C2 1.404(4) . ?
C1 C10 1.437(4) . ?
C2 H2 0.9500 . ?
C2 C3 1.390(4) . ?
C3 C4 1.432(4) . ?
C3 C8 1.456(4) . ?
C4 H4 0.9500 . ?
C4 C5 1.366(5) . ?
C5 H5 0.9500 . ?
C5 C6 1.434(5) . ?
C6 H6 0.9500 . ?
C6 C7 1.361(5) . ?
C7 H7 0.9500 . ?
C7 C8 1.433(4) . ?
C8 C9 1.402(4) . ?
C9 H9 0.9500 . ?
C9 C10 1.397(4) . ?
Ag2 O6 2.494(3) . ?
Ag2 O7 2.470(3) . ?
Ag2 N3 2.263(3) . ?
Ag2 N6 2.340(3) 1_554 ?
Ag3 N4 2.211(3) . ?
Ag3 N5 2.193(2) . ?
S2 N3 1.615(3) . ?
S2 N4 1.625(3) . ?
S3 N5 1.623(3) . ?
S3 N6 1.611(3) . ?
O4 N8 1.247(5) . ?
O5 N8 1.251(5) . ?
O6 N8 1.258(4) . ?
O7 N9 1.264(4) . ?
O8 N9 1.244(4) . ?
O9 N9 1.250(4) . ?
N3 C11 1.360(4) . ?
N4 C20 1.365(4) . ?
N5 C21 1.362(4) . ?
N6 C22 1.364(4) . ?
C11 C12 1.402(4) . ?
C11 C20 1.438(4) . ?
C12 H12 0.9500 . ?
C12 C13 1.396(4) . ?
C13 C14 1.437(4) . ?
C13 C18 1.455(4) . ?
C14 H14 0.9500 . ?
C14 C15 1.365(5) . ?
C15 H15 0.9500 . ?
C15 C16 1.426(5) . ?
C16 H16 0.9500 . ?
C16 C17 1.365(5) . ?
C17 H17 0.9500 . ?
C17 C18 1.433(4) . ?
C18 C19 1.400(4) . ?
C19 H19 0.9500 . ?
C19 C20 1.405(4) . ?
C21 C22 1.437(4) . ?
C21 C30 1.402(4) . ?
C22 C23 1.401(4) . ?
C23 H23 0.9500 . ?
C23 C24 1.393(4) . ?
C24 C25 1.435(4) . ?
C24 C29 1.451(4) . ?
C25 H25 0.9500 . ?
C25 C26 1.367(5) . ?
C26 H26 0.9500 . ?
C26 C27 1.426(5) . ?
C27 H27 0.9500 . ?
C27 C28 1.370(4) . ?
C28 H28 0.9500 . ?
C28 C29 1.438(4) . ?
C29 C30 1.396(4) . ?
C30 H30 0.9500 . ?

loop_
_geom_torsion_atom_site_label_1
_geom_torsion_atom_site_label_2
_geom_torsion_atom_site_label_3
_geom_torsion_atom_site_label_4
_geom_torsion
_geom_torsion_site_symmetry_1
_geom_torsion_site_symmetry_2
_geom_torsion_site_symmetry_3
_geom_torsion_site_symmetry_4
_geom_torsion_publ_flag
Ag1 O1 N7 O2 -16.4(3) . . . . ?
Ag1 O1 N7 O3 162.4(3) . . . . ?
Ag1 N1 C1 C2 -15.0(4) . . . . ?
Ag1 N1 C1 C10 165.28(19) . . . . ?
Ag1 N2 C10 C1 165.6(2) 4_565 . . . ?
Ag1 N2 C10 C9 -14.6(5) 4_565 . . . ?
S1 N1 C1 C2 179.6(2) . . . . ?
S1 N1 C1 C10 -0.1(3) . . . . ?
S1 N2 C10 C1 -1.0(3) . . . . ?
S1 N2 C10 C9 178.8(3) . . . . ?
N1 S1 N2 Ag1 -167.59(15) . . . 4_565 ?
N1 S1 N2 C10 0.9(2) . . . . ?
N1 C1 C2 C3 -179.7(3) . . . . ?
N1 C1 C10 N2 0.7(4) . . . . ?
N1 C1 C10 C9 -179.1(3) . . . . ?
N2 S1 N1 Ag1 -166.04(16) . . . . ?
N2 S1 N1 C1 -0.5(2) . . . . ?
C1 C2 C3 C4 179.1(3) . . . . ?
C1 C2 C3 C8 -0.4(4) . . . . ?
C2 C1 C10 N2 -179.0(3) . . . . ?
C2 C1 C10 C9 1.2(4) . . . . ?
C2 C3 C4 C5 -179.2(3) . . . . ?
C2 C3 C8 C7 179.1(3) . . . . ?
C2 C3 C8 C9 -0.3(4) . . . . ?
C3 C4 C5 C6 0.6(5) . . . . ?
C3 C8 C9 C10 1.4(4) . . . . ?
C4 C3 C8 C7 -0.4(4) . . . . ?
C4 C3 C8 C9 -179.8(3) . . . . ?
C4 C5 C6 C7 -1.4(5) . . . . ?
C5 C6 C7 C8 1.3(5) . . . . ?
C6 C7 C8 C3 -0.4(5) . . . . ?
C6 C7 C8 C9 179.0(3) . . . . ?
C7 C8 C9 C10 -178.0(3) . . . . ?
C8 C3 C4 C5 0.3(5) . . . . ?
C8 C9 C10 N2 178.4(3) . . . . ?
C8 C9 C10 C1 -1.8(4) . . . . ?
C10 C1 C2 C3 -0.1(4) . . . . ?
Ag2 O6 N8 O4 168.4(2) . . . . ?
Ag2 O6 N8 O5 -12.7(4) . . . . ?
Ag2 O7 N9 O8 -1.9(4) . . . . ?
Ag2 O7 N9 O9 179.7(3) . . . . ?
Ag2 N3 C11 C12 -7.3(4) . . . . ?
Ag2 N3 C11 C20 173.19(19) . . . . ?
Ag2 N6 C22 C21 -150.6(2) 1_556 . . . ?
Ag2 N6 C22 C23 29.0(4) 1_556 . . . ?
Ag3 N4 C20 C11 172.92(19) . . . . ?
Ag3 N4 C20 C19 -6.7(4) . . . . ?
Ag3 N5 C21 C22 -166.1(2) . . . . ?
Ag3 N5 C21 C30 14.8(4) . . . . ?
S2 N3 C11 C12 178.5(3) . . . . ?
S2 N3 C11 C20 -1.0(3) . . . . ?
S2 N4 C20 C11 -1.4(3) . . . . ?
S2 N4 C20 C19 179.0(3) . . . . ?
S3 N5 C21 C22 0.5(3) . . . . ?
S3 N5 C21 C30 -178.6(3) . . . . ?
S3 N6 C22 C21 0.6(3) . . . . ?
S3 N6 C22 C23 -179.7(3) . . . . ?
N3 S2 N4 Ag3 -173.57(16) . . . . ?
N3 S2 N4 C20 0.8(2) . . . . ?
N3 C11 C12 C13 -179.9(3) . . . . ?
N3 C11 C20 N4 1.6(4) . . . . ?
N3 C11 C20 C19 -178.8(3) . . . . ?
N4 S2 N3 Ag2 -174.07(16) . . . . ?
N4 S2 N3 C11 0.1(2) . . . . ?
N5 S3 N6 Ag2 149.97(16) . . . 1_556 ?
N5 S3 N6 C22 -0.3(2) . . . . ?
N5 C21 C22 N6 -0.8(4) . . . . ?
N5 C21 C22 C23 179.6(3) . . . . ?
N5 C21 C30 C29 179.3(3) . . . . ?
N6 S3 N5 Ag3 166.20(17) . . . . ?
N6 S3 N5 C21 -0.1(2) . . . . ?
N6 C22 C23 C24 -178.3(3) . . . . ?
C11 C12 C13 C14 178.3(3) . . . . ?
C11 C12 C13 C18 -1.1(4) . . . . ?
C12 C11 C20 N4 -177.9(3) . . . . ?
C12 C11 C20 C19 1.7(4) . . . . ?
C12 C13 C14 C15 -179.2(3) . . . . ?
C12 C13 C18 C17 179.9(3) . . . . ?
C12 C13 C18 C19 1.6(4) . . . . ?
C13 C14 C15 C16 -0.2(5) . . . . ?
C13 C18 C19 C20 -0.4(4) . . . . ?
C14 C13 C18 C17 0.5(4) . . . . ?
C14 C13 C18 C19 -177.8(3) . . . . ?
C14 C15 C16 C17 -0.4(5) . . . . ?
C15 C16 C17 C18 1.2(5) . . . . ?
C16 C17 C18 C13 -1.2(5) . . . . ?
C16 C17 C18 C19 177.1(3) . . . . ?
C17 C18 C19 C20 -178.6(3) . . . . ?
C18 C13 C14 C15 0.2(4) . . . . ?
C18 C19 C20 N4 178.3(3) . . . . ?
C18 C19 C20 C11 -1.2(4) . . . . ?
C20 C11 C12 C13 -0.5(4) . . . . ?
C21 C22 C23 C24 1.3(4) . . . . ?
C22 C21 C30 C29 0.2(4) . . . . ?
C22 C23 C24 C25 179.6(3) . . . . ?
C22 C23 C24 C29 -0.4(4) . . . . ?
C23 C24 C25 C26 -177.7(3) . . . . ?
C23 C24 C29 C28 178.5(3) . . . . ?
C23 C24 C29 C30 -0.6(5) . . . . ?
C24 C25 C26 C27 -1.6(5) . . . . ?
C24 C29 C30 C21 0.7(4) . . . . ?
C25 C24 C29 C28 -1.5(4) . . . . ?
C25 C24 C29 C30 179.4(3) . . . . ?
C25 C26 C27 C28 0.0(5) . . . . ?
C26 C27 C28 C29 0.7(5) . . . . ?
C27 C28 C29 C24 0.0(4) . . . . ?
C27 C28 C29 C30 179.1(3) . . . . ?
C28 C29 C30 C21 -178.4(3) . . . . ?
C29 C24 C25 C26 2.3(5) . . . . ?
C30 C21 C22 N6 178.4(3) . . . . ?
C30 C21 C22 C23 -1.2(4) . . . . ?
